data_7237350
loop_
_publ_author_name
'Gruzdev, Dmitry A.'
'Nuraeva, Alla S.'
'Slepukhin, Pavel A.'
'Levit, Galina L.'
'Zelenovskiy, Pavel S.'
'Shur, Vladimir Ya.'
'Krasnov, Victor P.'

_publ_section_title
;
 Piezoactive amino acid derivatives containing fragments of planar-chiral
 ortho-carboranes
;
_journal_issue 32
_journal_name_full 'Journal of Materials Chemistry C'
_journal_page_first 8638
_journal_paper_doi 10.1039/C8TC02266F
_journal_volume 6
_journal_year 2018
_chemical_absolute_configuration (S,S)
_chemical_formula_moiety 'C15 H32 B10 N2 O4'
_chemical_formula_sum 'C15 H32 B10 N2 O4'
_chemical_formula_weight 412.53
_chemical_melting_point 460.5(5)
_chemical_name_common
;
(S,S)-tert-Butyl N-(3-acetamido-1,2-dicarba-closo-dodecaboran-1-yl)acetylphenylalaninate
;
_chemical_name_systematic
; 
(S,S)-tert-Butyl N-(3-acetamido-1,2-dicarba-closo-dodecaboran-1-yl)acetylphenylalaninate
;
_space_group_IT_number 19
_space_group_name_Hall 'P 2ac 2ab'
_space_group_name_H-M_alt 'P 21 21 21'
_symmetry_cell_setting orthorhombic
_symmetry_space_group_name_H-M 'P 21 21 21'
_atom_sites_solution_hydrogens geom
_atom_sites_solution_primary direct
_atom_sites_solution_secondary difmap
_audit_creation_method SHELXL-97
_audit_update_record
;
2018-04-23 deposited with the CCDC.
2018-07-05 downloaded from the CCDC.
;
_cell_angle_alpha 90.00
_cell_angle_beta 90.00
_cell_angle_gamma 90.00
_cell_formula_units_Z 4
_cell_length_a 9.994(6)
_cell_length_b 10.816(4)
_cell_length_c 21.367(15)
_cell_measurement_reflns_used 4499
_cell_measurement_temperature 295(2)
_cell_measurement_theta_max 65.3078
_cell_measurement_theta_min 4.0752
_cell_volume 2310(2)
_computing_cell_refinement
;
CrysAlis RED, Oxford Diffraction Ltd.,
Version 1.171.29.9 (release 23-03-2006 CrysAlis171 .NET)
(compiled Mar 23 2006,23:39:28)
;
_computing_data_collection
;
CrysAlis CCD, Oxford Diffraction Ltd.,
Version 1.171.29.9 (release 23-03-2006 CrysAlis171 .NET)
(compiled Mar 23 2006,23:39:28)
;
_computing_data_reduction
;
CrysAlis RED, Oxford Diffraction Ltd.,
Version 1.171.29.9 (release 23-03-2006 CrysAlis171 .NET)
(compiled Mar 23 2006,23:39:28)
;
_computing_molecular_graphics 'Bruker SHELXTL'
_computing_publication_material 'Bruker SHELXTL'
_computing_structure_refinement 'SHELXL-97 (Sheldrick, 1997)'
_computing_structure_solution 'SHELXS-97 (Sheldrick, 1990)'
_diffrn_ambient_temperature 295(2)
_diffrn_measured_fraction_theta_full 0.997
_diffrn_measured_fraction_theta_max 0.997
_diffrn_measurement_device_type 'Xcalibur 3 CCD'
_diffrn_measurement_method 'omega scans'
_diffrn_radiation_monochromator graphite
_diffrn_radiation_source 'fine-focus sealed tube'
_diffrn_radiation_type CuK\a
_diffrn_radiation_wavelength 1.54184
_diffrn_reflns_av_R_equivalents 0.0662
_diffrn_reflns_av_sigmaI/netI 0.0575
_diffrn_reflns_limit_h_max 11
_diffrn_reflns_limit_h_min -11
_diffrn_reflns_limit_k_max 12
_diffrn_reflns_limit_k_min -10
_diffrn_reflns_limit_l_max 25
_diffrn_reflns_limit_l_min -25
_diffrn_reflns_number 17713
_diffrn_reflns_theta_full 66.37
_diffrn_reflns_theta_max 66.37
_diffrn_reflns_theta_min 4.14
_exptl_absorpt_coefficient_mu 0.580
_exptl_absorpt_correction_T_max 1.23629
_exptl_absorpt_correction_T_min 0.82743
_exptl_absorpt_correction_type multi-scan
_exptl_absorpt_process_details
;
CrysAlis RED, Oxford Diffraction Ltd.,
Version 1.171.29.9 (release 23-03-2006 CrysAlis171 .NET)
(compiled Mar 23 2006,23:39:28)
Empirical absorption correction using spherical harmonics,
 implemented in SCALE3 ABSPACK scaling algorithm.
;
_exptl_crystal_colour colorless
_exptl_crystal_density_diffrn 1.186
_exptl_crystal_density_method 'not measured'
_exptl_crystal_description prism
_exptl_crystal_F_000 872
_exptl_crystal_recrystallization_method 'Re-crystallisation from solvent: MeOH-H2O'
_exptl_crystal_size_max 0.25
_exptl_crystal_size_mid 0.20
_exptl_crystal_size_min 0.15
_refine_diff_density_max 0.148
_refine_diff_density_min -0.223
_refine_diff_density_rms 0.049
_refine_ls_abs_structure_details 'Flack H D (1983), Acta Cryst. A39, 876-881'
_refine_ls_abs_structure_Flack -0.2(2)
_refine_ls_extinction_method none
_refine_ls_goodness_of_fit_ref 1.005
_refine_ls_hydrogen_treatment mixed
_refine_ls_matrix_type full
_refine_ls_number_parameters 324
_refine_ls_number_reflns 3937
_refine_ls_number_restraints 0
_refine_ls_restrained_S_all 1.005
_refine_ls_R_factor_all 0.0525
_refine_ls_R_factor_gt 0.0404
_refine_ls_shift/su_max 0.000
_refine_ls_shift/su_mean 0.000
_refine_ls_structure_factor_coef Fsqd
_refine_ls_weighting_details 'calc w=1/[\s^2^(Fo^2^)+(0.0360P)^2^+0.0000P] where P=(Fo^2^+2Fc^2^)/3'
_refine_ls_weighting_scheme calc
_refine_ls_wR_factor_gt 0.0839
_refine_ls_wR_factor_ref 0.0857
_reflns_number_gt 2782
_reflns_number_total 3937
_reflns_threshold_expression >2sigma(I)
_cod_data_source_file c8tc02266f2.cif
_cod_data_source_block dc1_CCDC3
_cod_depositor_comments
;
The following automatic conversions were performed:

data item '_chemical_melting_point' value '460-461 K' was changed to
'460.5(5)' -- the average value was taken and precision was
estimated.

data item '_symmetry_cell_setting' value 'Orthorhombic' was changed
to 'orthorhombic' in accordance with the
/home/saulius/struct/COD-crude-data/automatic-downloads/DataCite-retrospective/RSC/depositions/lib/dictionaries/cif_core.dic
dictionary named 'cif_core.dic' version 2.4.2 last updated on
2011-04-26.

Automatic conversion script
Id: cif_fix_values 6909 2019-04-08 15:41:33Z antanas 
;
_cod_original_sg_symbol_H-M P2(1)2(1)2(1)
_cod_database_code 7237350

loop_
_symmetry_equiv_pos_as_xyz
'x, y, z'
'-x+1/2, -y, z+1/2'
'-x, y+1/2, -z+1/2'
'x+1/2, -y+1/2, -z'

loop_
_atom_site_label
_atom_site_type_symbol
_atom_site_fract_x
_atom_site_fract_y
_atom_site_fract_z
_atom_site_U_iso_or_equiv
_atom_site_adp_type
_atom_site_occupancy
_atom_site_symmetry_multiplicity
_atom_site_calc_flag
_atom_site_refinement_flags
N1 N 0.80920(17) 0.21751(18) 0.15504(8) 0.0409(4) Uani 1 1 d .
O1 O 1.02761(17) 0.10156(15) 0.21303(9) 0.0610(5) Uani 1 1 d .
C1 C 1.0208(2) 0.2110(2) 0.21468(11) 0.0438(5) Uani 1 1 d .
B1 B 0.7261(3) -0.0302(3) -0.11547(13) 0.0501(7) Uani 1 1 d .
O2 O 1.11020(16) 0.28830(15) 0.23913(8) 0.0505(4) Uani 1 1 d .
N2 N 0.73061(19) 0.22569(18) -0.07315(10) 0.0430(5) Uani 1 1 d .
C2 C 0.9044(2) 0.2877(2) 0.19212(11) 0.0423(5) Uani 1 1 d .
H2A H 0.9363 0.3597 0.1686 0.051 Uiso 1 1 calc R
B2 B 0.9749(3) -0.0842(3) -0.05495(17) 0.0554(8) Uani 1 1 d .
O3 O 0.95480(14) 0.19723(17) 0.07678(8) 0.0533(4) Uani 1 1 d .
C3 C 0.8218(2) 0.3290(2) 0.24893(11) 0.0511(6) Uani 1 1 d .
H3A H 0.8308 0.2709 0.2833 0.061 Uiso 1 1 calc R
H3B H 0.8491 0.4104 0.2631 0.061 Uiso 1 1 calc R
B3 B 0.8564(3) -0.1416(3) -0.10818(16) 0.0590(8) Uani 1 1 d .
C4 C 0.6809(2) 0.3308(2) 0.22417(12) 0.0540(6) Uani 1 1 d .
H4A H 0.6163 0.3246 0.2579 0.065 Uiso 1 1 calc R
H4B H 0.6637 0.4056 0.2005 0.065 Uiso 1 1 calc R
B4 B 0.6505(3) -0.0160(3) -0.04179(14) 0.0456(7) Uani 1 1 d .
O4 O 0.93618(15) 0.30944(16) -0.07413(10) 0.0607(5) Uani 1 1 d .
C5 C 0.6758(2) 0.2183(2) 0.18267(11) 0.0489(6) Uani 1 1 d .
H5A H 0.6596 0.1439 0.2068 0.059 Uiso 1 1 calc R
H5B H 0.6072 0.2264 0.1509 0.059 Uiso 1 1 calc R
B5 B 0.7664(2) 0.0965(2) -0.06807(13) 0.0409(6) Uani 1 1 d .
C6 C 0.8427(2) 0.1788(2) 0.09767(10) 0.0395(5) Uani 1 1 d .
B6 B 0.8972(3) -0.0727(3) 0.01890(15) 0.0500(7) Uani 1 1 d .
C7 C 0.7332(2) 0.1160(2) 0.06109(11) 0.0441(5) Uani 1 1 d .
H7A H 0.6800 0.0681 0.0903 0.053 Uiso 1 1 calc R
H7B H 0.6754 0.1798 0.0441 0.053 Uiso 1 1 calc R
B7 B 0.7292(3) -0.1201(3) 0.01027(15) 0.0518(7) Uani 1 1 d .
C8 C 0.7728(2) 0.0320(2) 0.00808(10) 0.0392(5) Uani 1 1 d .
B8 B 0.8580(3) -0.1963(3) -0.03046(17) 0.0596(8) Uani 1 1 d .
C9 C 0.9096(2) 0.0511(2) -0.03101(12) 0.0418(5) Uani 1 1 d .
B9 B 0.7031(3) -0.1624(3) -0.06829(15) 0.0546(7) Uani 1 1 d .
C10 C 0.8165(2) 0.3229(2) -0.07517(11) 0.0474(6) Uani 1 1 d .
B10 B 0.8940(3) 0.0169(3) -0.10774(14) 0.0501(7) Uani 1 1 d .
C11 C 0.7551(3) 0.4492(2) -0.07780(15) 0.0688(8) Uani 1 1 d .
H11A H 0.8246 0.5104 -0.0789 0.103 Uiso 1 1 calc R
H11B H 0.7004 0.4619 -0.0414 0.103 Uiso 1 1 calc R
H11C H 0.7009 0.4561 -0.1147 0.103 Uiso 1 1 calc R
C12 C 1.2211(2) 0.2460(2) 0.27850(12) 0.0510(6) Uani 1 1 d .
C13 C 1.1674(3) 0.1753(3) 0.33362(12) 0.0718(8) Uani 1 1 d .
H13A H 1.1291 0.0989 0.3195 0.108 Uiso 1 1 calc R
H13B H 1.1000 0.2236 0.3542 0.108 Uiso 1 1 calc R
H13C H 1.2389 0.1583 0.3624 0.108 Uiso 1 1 calc R
C14 C 1.3200(3) 0.1731(3) 0.24022(13) 0.0618(7) Uani 1 1 d .
H14A H 1.2802 0.0962 0.2276 0.093 Uiso 1 1 calc R
H14B H 1.3984 0.1569 0.2649 0.093 Uiso 1 1 calc R
H14C H 1.3445 0.2197 0.2038 0.093 Uiso 1 1 calc R
C15 C 1.2827(3) 0.3677(3) 0.29886(14) 0.0709(8) Uani 1 1 d .
H15A H 1.2192 0.4132 0.3234 0.106 Uiso 1 1 calc R
H15B H 1.3067 0.4151 0.2626 0.106 Uiso 1 1 calc R
H15C H 1.3612 0.3518 0.3235 0.106 Uiso 1 1 calc R
H1 H 0.674(2) -0.011(2) -0.1601(13) 0.061(7) Uiso 1 1 d .
H9C H 0.960(2) 0.1132(19) -0.0197(10) 0.032(6) Uiso 1 1 d .
H6 H 0.950(2) -0.0715(18) 0.0618(11) 0.039(6) Uiso 1 1 d .
H7 H 0.680(2) -0.153(2) 0.0512(12) 0.052(7) Uiso 1 1 d .
H2B H 1.083(2) -0.096(2) -0.0562(11) 0.046(6) Uiso 1 1 d .
H10 H 0.957(3) 0.067(2) -0.1387(12) 0.062(8) Uiso 1 1 d .
H3 H 0.889(3) -0.202(2) -0.1469(12) 0.068(8) Uiso 1 1 d .
H4 H 0.551(2) 0.024(2) -0.0329(11) 0.047(7) Uiso 1 1 d .
H2 H 0.654(2) 0.2382(18) -0.0756(10) 0.023(6) Uiso 1 1 d .
H9 H 0.621(3) -0.239(3) -0.0792(13) 0.084(9) Uiso 1 1 d .
H8 H 0.888(3) -0.290(3) -0.0124(13) 0.079(9) Uiso 1 1 d .

loop_
_atom_site_aniso_label
_atom_site_aniso_U_11
_atom_site_aniso_U_22
_atom_site_aniso_U_33
_atom_site_aniso_U_23
_atom_site_aniso_U_13
_atom_site_aniso_U_12
N1 0.0309(9) 0.0531(10) 0.0385(9) -0.0067(9) -0.0038(9) -0.0005(9)
O1 0.0561(11) 0.0455(10) 0.0814(13) -0.0072(9) -0.0239(11) 0.0035(8)
C1 0.0383(12) 0.0502(14) 0.0428(12) -0.0068(12) -0.0044(11) -0.0034(11)
B1 0.0457(17) 0.0621(17) 0.0424(16) -0.0069(14) -0.0046(13) -0.0034(14)
O2 0.0403(8) 0.0529(9) 0.0583(10) -0.0062(8) -0.0166(8) -0.0025(8)
N2 0.0237(9) 0.0491(11) 0.0562(12) -0.0006(10) 0.0001(9) -0.0003(9)
C2 0.0385(11) 0.0428(11) 0.0456(13) -0.0070(11) -0.0071(11) -0.0017(10)
B2 0.0404(16) 0.0601(18) 0.0657(19) -0.0123(15) -0.0028(16) 0.0116(14)
O3 0.0325(8) 0.0747(11) 0.0528(10) -0.0150(9) 0.0053(8) -0.0143(8)
C3 0.0470(13) 0.0571(14) 0.0493(13) -0.0105(12) -0.0019(12) 0.0051(12)
B3 0.0537(18) 0.0661(19) 0.0573(18) -0.0197(16) 0.0016(16) 0.0049(16)
C4 0.0431(13) 0.0665(15) 0.0525(14) -0.0110(13) 0.0027(13) 0.0040(13)
B4 0.0348(14) 0.0555(16) 0.0465(16) -0.0027(13) -0.0025(12) -0.0059(13)
O4 0.0322(9) 0.0660(11) 0.0838(13) -0.0012(10) -0.0009(9) -0.0084(8)
C5 0.0355(11) 0.0660(15) 0.0453(12) -0.0088(13) 0.0025(11) -0.0032(12)
B5 0.0266(12) 0.0547(14) 0.0413(14) -0.0045(12) 0.0008(12) -0.0040(12)
C6 0.0292(11) 0.0475(13) 0.0419(12) -0.0033(10) -0.0045(9) 0.0011(10)
B6 0.0410(16) 0.0554(16) 0.0536(18) -0.0004(14) -0.0067(14) 0.0057(14)
C7 0.0297(11) 0.0635(14) 0.0390(12) -0.0102(11) 0.0017(10) -0.0043(11)
B7 0.0477(17) 0.0546(15) 0.0531(18) 0.0022(14) -0.0095(15) -0.0081(14)
C8 0.0272(11) 0.0513(12) 0.0390(12) -0.0026(10) -0.0028(10) -0.0010(10)
B8 0.0562(17) 0.0526(18) 0.0699(19) -0.0063(15) -0.0106(16) 0.0054(16)
C9 0.0276(11) 0.0514(14) 0.0463(13) -0.0080(12) 0.0012(11) -0.0003(11)
B9 0.0498(15) 0.0564(16) 0.0575(18) -0.0085(15) -0.0069(16) -0.0068(14)
C10 0.0369(13) 0.0559(14) 0.0494(13) -0.0044(11) 0.0013(12) -0.0032(12)
B10 0.0405(15) 0.0638(18) 0.0459(16) -0.0090(14) 0.0086(14) -0.0018(14)
C11 0.0567(16) 0.0505(14) 0.099(2) -0.0052(16) -0.0021(18) -0.0006(14)
C12 0.0425(13) 0.0621(15) 0.0484(13) -0.0027(11) -0.0131(12) -0.0020(11)
C13 0.0694(18) 0.097(2) 0.0494(15) 0.0083(15) -0.0044(15) -0.0068(17)
C14 0.0431(13) 0.0761(18) 0.0661(16) -0.0001(14) -0.0033(14) 0.0045(14)
C15 0.0622(18) 0.0772(18) 0.073(2) -0.0157(15) -0.0214(16) -0.0121(15)

loop_
_atom_type_symbol
_atom_type_description
_atom_type_scat_dispersion_real
_atom_type_scat_dispersion_imag
_atom_type_scat_source
C C 0.0181 0.0091 'International Tables Vol C Tables 4.2.6.8 and 6.1.1.4'
H H 0.0000 0.0000 'International Tables Vol C Tables 4.2.6.8 and 6.1.1.4'
N N 0.0311 0.0180 'International Tables Vol C Tables 4.2.6.8 and 6.1.1.4'
O O 0.0492 0.0322 'International Tables Vol C Tables 4.2.6.8 and 6.1.1.4'
B B 0.0090 0.0039 'International Tables Vol C Tables 4.2.6.8 and 6.1.1.4'

loop_
_geom_angle_atom_site_label_1
_geom_angle_atom_site_label_2
_geom_angle_atom_site_label_3
_geom_angle
C6 N1 C2 119.98(18)
C6 N1 C5 126.99(18)
C2 N1 C5 112.01(18)
O1 C1 O2 126.9(2)
O1 C1 C2 125.7(2)
O2 C1 C2 107.32(18)
B10 B1 B5 60.04(15)
B10 B1 B4 107.5(2)
B5 B1 B4 60.72(16)
B10 B1 B9 107.8(2)
B5 B1 B9 109.5(2)
B4 B1 B9 60.12(17)
B10 B1 B3 59.41(18)
B5 B1 B3 108.1(2)
B4 B1 B3 107.2(2)
B9 B1 B3 59.81(17)
B10 B1 H1 118.4(13)
B5 B1 H1 117.6(13)
B4 B1 H1 123.8(13)
B9 B1 H1 125.5(13)
B3 B1 H1 123.0(13)
C1 O2 C12 122.47(18)
C10 N2 B5 126.5(2)
C10 N2 H2 119.0(15)
B5 N2 H2 114.5(15)
N1 C2 C1 113.11(18)
N1 C2 C3 103.41(18)
C1 C2 C3 108.8(2)
N1 C2 H2A 110.4
C1 C2 H2A 110.4
C3 C2 H2A 110.4
C9 B2 B3 104.1(2)
C9 B2 B6 59.69(16)
B3 B2 B6 107.9(2)
C9 B2 B8 104.5(2)
B3 B2 B8 60.12(19)
B6 B2 B8 59.40(18)
C9 B2 B10 58.53(16)
B3 B2 B10 59.77(18)
B6 B2 B10 109.0(2)
B8 B2 B10 108.1(2)
C9 B2 H2B 119.7(13)
B3 B2 H2B 127.8(13)
B6 B2 H2B 117.8(13)
B8 B2 H2B 125.7(12)
B10 B2 H2B 120.8(13)
C4 C3 C2 103.2(2)
C4 C3 H3A 111.1
C2 C3 H3A 111.1
C4 C3 H3B 111.1
C2 C3 H3B 111.1
H3A C3 H3B 109.1
B2 B3 B10 60.43(18)
B2 B3 B9 108.5(2)
B10 B3 B9 107.9(2)
B2 B3 B8 60.16(19)
B10 B3 B8 108.7(2)
B9 B3 B8 60.72(18)
B2 B3 B1 108.1(2)
B10 B3 B1 59.72(17)
B9 B3 B1 59.64(18)
B8 B3 B1 108.4(2)
B2 B3 H3 119.8(14)
B10 B3 H3 121.1(14)
B9 B3 H3 122.9(14)
B8 B3 H3 120.5(14)
B1 B3 H3 123.3(14)
C5 C4 C3 103.2(2)
C5 C4 H4A 111.1
C3 C4 H4A 111.1
C5 C4 H4B 111.1
C3 C4 H4B 111.1
H4A C4 H4B 109.1
C8 B4 B1 106.2(2)
C8 B4 B9 105.1(2)
B1 B4 B9 60.28(17)
C8 B4 B7 58.75(15)
B1 B4 B7 108.5(2)
B9 B4 B7 59.78(18)
C8 B4 B5 61.29(15)
B1 B4 B5 59.58(16)
B9 B4 B5 108.7(2)
B7 B4 B5 110.3(2)
C8 B4 H4 114.9(13)
B1 B4 H4 125.5(13)
B9 B4 H4 132.5(12)
B7 B4 H4 122.8(13)
B5 B4 H4 112.2(12)
N1 C5 C4 102.28(19)
N1 C5 H5A 111.3
C4 C5 H5A 111.3
N1 C5 H5B 111.3
C4 C5 H5B 111.3
H5A C5 H5B 109.2
N2 B5 C9 121.3(2)
N2 B5 B1 131.0(2)
C9 B5 B1 103.62(19)
N2 B5 B10 128.1(2)
C9 B5 B10 58.28(16)
B1 B5 B10 60.26(16)
N2 B5 B4 121.7(2)
C9 B5 B4 101.73(19)
B1 B5 B4 59.70(16)
B10 B5 B4 106.9(2)
N2 B5 C8 117.3(2)
C9 B5 C8 55.27(14)
B1 B5 C8 103.38(19)
B10 B5 C8 102.92(19)
B4 B5 C8 57.46(14)
O3 C6 N1 120.9(2)
O3 C6 C7 123.4(2)
N1 C6 C7 115.77(19)
C8 B6 C9 56.48(14)
C8 B6 B8 105.3(2)
C9 B6 B8 103.8(2)
C8 B6 B2 104.4(2)
C9 B6 B2 57.80(16)
B8 B6 B2 60.31(19)
C8 B6 B7 58.89(15)
C9 B6 B7 103.3(2)
B8 B6 B7 60.07(17)
B2 B6 B7 107.8(2)
C8 B6 H6 118.5(11)
C9 B6 H6 119.5(11)
B8 B6 H6 130.1(11)
B2 B6 H6 123.6(12)
B7 B6 H6 124.8(12)
C8 C7 C6 118.12(18)
C8 C7 H7A 107.8
C6 C7 H7A 107.8
C8 C7 H7B 107.8
C6 C7 H7B 107.8
H7A C7 H7B 107.1
C8 B7 B8 104.6(2)
C8 B7 B6 58.54(14)
B8 B7 B6 59.45(17)
C8 B7 B9 105.2(2)
B8 B7 B9 60.97(18)
B6 B7 B9 108.4(2)
C8 B7 B4 58.72(15)
B8 B7 B4 108.2(2)
B6 B7 B4 107.7(2)
B9 B7 B4 59.96(17)
C8 B7 H7 117.7(13)
B8 B7 H7 125.9(12)
B6 B7 H7 116.7(13)
B9 B7 H7 128.9(13)
B4 B7 H7 121.8(13)
C7 C8 C9 122.33(18)
C7 C8 B6 119.5(2)
C9 C8 B6 62.36(16)
C7 C8 B4 117.76(18)
C9 C8 B4 108.84(19)
B6 C8 B4 114.06(19)
C7 C8 B7 119.7(2)
C9 C8 B7 110.77(19)
B6 C8 B7 62.57(16)
B4 C8 B7 62.53(16)
C7 C8 B5 116.34(19)
C9 C8 B5 60.37(14)
B6 C8 B5 114.50(19)
B4 C8 B5 61.25(15)
B7 C8 B5 113.35(19)
B6 B8 B7 60.48(17)
B6 B8 B2 60.29(18)
B7 B8 B2 108.1(2)
B6 B8 B3 108.3(2)
B7 B8 B3 107.6(2)
B2 B8 B3 59.72(19)
B6 B8 B9 108.1(2)
B7 B8 B9 59.53(17)
B2 B8 B9 107.4(2)
B3 B8 B9 59.78(18)
B6 B8 H8 115.1(15)
B7 B8 H8 116.5(15)
B2 B8 H8 123.2(15)
B3 B8 H8 128.9(15)
B9 B8 H8 124.7(15)
C8 C9 B2 112.0(2)
C8 C9 B10 113.3(2)
B2 C9 B10 63.25(18)
C8 C9 B5 64.36(15)
B2 C9 B5 115.8(2)
B10 C9 B5 62.31(16)
C8 C9 B6 61.16(15)
B2 C9 B6 62.51(18)
B10 C9 B6 115.2(2)
B5 C9 B6 116.87(19)
C8 C9 H9C 116.1(14)
B2 C9 H9C 122.2(13)
B10 C9 H9C 119.4(14)
B5 C9 H9C 112.8(14)
B6 C9 H9C 118.1(14)
B7 B9 B4 60.27(16)
B7 B9 B1 108.4(2)
B4 B9 B1 59.61(17)
B7 B9 B3 107.4(2)
B4 B9 B3 107.4(2)
B1 B9 B3 60.56(18)
B7 B9 B8 59.51(17)
B4 B9 B8 107.3(2)
B1 B9 B8 108.2(2)
B3 B9 B8 59.50(18)
B7 B9 H9 118.1(14)
B4 B9 H9 118.9(15)
B1 B9 H9 122.8(14)
B3 B9 H9 126.3(15)
B8 B9 H9 123.0(14)
O4 C10 N2 122.2(2)
O4 C10 C11 121.1(2)
N2 C10 C11 116.6(2)
C9 B10 B3 103.8(2)
C9 B10 B1 104.0(2)
B3 B10 B1 60.87(17)
C9 B10 B5 59.41(15)
B3 B10 B5 109.0(2)
B1 B10 B5 59.69(16)
C9 B10 B2 58.22(17)
B3 B10 B2 59.79(19)
B1 B10 B2 108.5(2)
B5 B10 B2 109.1(2)
C9 B10 H10 116.0(14)
B3 B10 H10 128.6(14)
B1 B10 H10 130.7(14)
B5 B10 H10 118.5(14)
B2 B10 H10 116.4(14)
C10 C11 H11A 109.5
C10 C11 H11B 109.5
H11A C11 H11B 109.5
C10 C11 H11C 109.5
H11A C11 H11C 109.5
H11B C11 H11C 109.5
O2 C12 C13 109.8(2)
O2 C12 C14 110.4(2)
C13 C12 C14 113.2(2)
O2 C12 C15 101.55(19)
C13 C12 C15 111.2(2)
C14 C12 C15 110.1(2)
C12 C13 H13A 109.5
C12 C13 H13B 109.5
H13A C13 H13B 109.5
C12 C13 H13C 109.5
H13A C13 H13C 109.5
H13B C13 H13C 109.5
C12 C14 H14A 109.5
C12 C14 H14B 109.5
H14A C14 H14B 109.5
C12 C14 H14C 109.5
H14A C14 H14C 109.5
H14B C14 H14C 109.5
C12 C15 H15A 109.5
C12 C15 H15B 109.5
H15A C15 H15B 109.5
C12 C15 H15C 109.5
H15A C15 H15C 109.5
H15B C15 H15C 109.5

loop_
_geom_bond_atom_site_label_1
_geom_bond_atom_site_label_2
_geom_bond_distance
N1 C6 1.338(3)
N1 C2 1.452(3)
N1 C5 1.458(3)
O1 C1 1.186(3)
C1 O2 1.330(3)
C1 C2 1.509(3)
B1 B10 1.761(4)
B1 B5 1.751(4)
B1 B4 1.753(4)
B1 B9 1.765(4)
B1 B3 1.781(4)
B1 H1 1.10(3)
O2 C12 1.465(3)
N2 C10 1.358(3)
N2 B5 1.446(3)
N2 H2 0.78(2)
C2 C3 1.534(3)
C2 H2A 0.9800
B2 C9 1.682(4)
B2 B3 1.756(5)
B2 B6 1.763(5)
B2 B8 1.764(5)
B2 B10 1.767(5)
B2 H2B 1.08(2)
O3 C6 1.223(3)
C3 C4 1.505(3)
C3 H3A 0.9700
C3 H3B 0.9700
B3 B10 1.755(4)
B3 B9 1.768(4)
B3 B8 1.763(5)
B3 H3 1.10(3)
C4 C5 1.506(3)
C4 H4A 0.9700
C4 H4B 0.9700
B4 C8 1.703(3)
B4 B9 1.762(4)
B4 B7 1.768(4)
B4 B5 1.771(4)
B4 H4 1.10(2)
O4 C10 1.205(3)
C5 H5A 0.9700
C5 H5B 0.9700
B5 C9 1.708(3)
B5 B10 1.757(4)
B5 C8 1.771(4)
C6 C7 1.507(3)
B6 C8 1.697(3)
B6 C9 1.716(4)
B6 B8 1.747(4)
B6 B7 1.766(4)
B6 H6 1.06(2)
C7 C8 1.505(3)
C7 H7A 0.9700
C7 H7B 0.9700
B7 C8 1.703(4)
B7 B8 1.759(5)
B7 B9 1.759(4)
B7 H7 1.06(3)
C8 C9 1.615(3)
B8 B9 1.784(4)
B8 H8 1.13(3)
C9 B10 1.688(4)
C9 H9C 0.87(2)
B9 H9 1.19(3)
C10 C11 1.498(3)
B10 H10 1.06(3)
C11 H11A 0.9600
C11 H11B 0.9600
C11 H11C 0.9600
C12 C13 1.503(4)
C12 C14 1.506(4)
C12 C15 1.517(4)
C13 H13A 0.9600
C13 H13B 0.9600
C13 H13C 0.9600
C14 H14A 0.9600
C14 H14B 0.9600
C14 H14C 0.9600
C15 H15A 0.9600
C15 H15B 0.9600
C15 H15C 0.9600

loop_
_geom_torsion_atom_site_label_1
_geom_torsion_atom_site_label_2
_geom_torsion_atom_site_label_3
_geom_torsion_atom_site_label_4
_geom_torsion
O1 C1 O2 C12 -11.7(4)
C2 C1 O2 C12 165.4(2)
C6 N1 C2 C1 -70.3(3)
C5 N1 C2 C1 120.5(2)
C6 N1 C2 C3 172.2(2)
C5 N1 C2 C3 3.0(3)
O1 C1 C2 N1 -12.5(4)
O2 C1 C2 N1 170.36(18)
O1 C1 C2 C3 101.8(3)
O2 C1 C2 C3 -75.3(2)
N1 C2 C3 C4 -26.0(3)
C1 C2 C3 C4 -146.4(2)
C9 B2 B3 B10 39.8(2)
B6 B2 B3 B10 102.0(2)
B8 B2 B3 B10 138.6(2)
C9 B2 B3 B9 -60.7(3)
B6 B2 B3 B9 1.5(3)
B8 B2 B3 B9 38.1(2)
B10 B2 B3 B9 -100.5(2)
C9 B2 B3 B8 -98.9(2)
B6 B2 B3 B8 -36.6(2)
B10 B2 B3 B8 -138.6(2)
C9 B2 B3 B1 2.4(3)
B6 B2 B3 B1 64.7(3)
B8 B2 B3 B1 101.3(2)
B10 B2 B3 B1 -37.3(2)
B10 B1 B3 B2 37.7(2)
B5 B1 B3 B2 1.2(3)
B4 B1 B3 B2 -62.9(3)
B9 B1 B3 B2 -101.3(3)
B5 B1 B3 B10 -36.5(2)
B4 B1 B3 B10 -100.5(2)
B9 B1 B3 B10 -138.9(2)
B10 B1 B3 B9 138.9(2)
B5 B1 B3 B9 102.5(2)
B4 B1 B3 B9 38.4(2)
B10 B1 B3 B8 101.4(2)
B5 B1 B3 B8 64.9(3)
B4 B1 B3 B8 0.8(3)
B9 B1 B3 B8 -37.6(2)
C2 C3 C4 C5 39.1(3)
B10 B1 B4 C8 -2.4(3)
B5 B1 B4 C8 -41.33(18)
B9 B1 B4 C8 98.5(2)
B3 B1 B4 C8 60.2(2)
B10 B1 B4 B9 -100.8(2)
B5 B1 B4 B9 -139.8(2)
B3 B1 B4 B9 -38.3(2)
B10 B1 B4 B7 -64.2(3)
B5 B1 B4 B7 -103.1(2)
B9 B1 B4 B7 36.64(19)
B3 B1 B4 B7 -1.6(3)
B10 B1 B4 B5 38.97(19)
B9 B1 B4 B5 139.8(2)
B3 B1 B4 B5 101.5(2)
C6 N1 C5 C4 -147.1(2)
C2 N1 C5 C4 21.1(3)
C3 C4 C5 N1 -36.8(2)
C10 N2 B5 C9 29.0(4)
C10 N2 B5 B1 -124.4(3)
C10 N2 B5 B10 -43.3(4)
C10 N2 B5 B4 160.0(2)
C10 N2 B5 C8 93.1(3)
B10 B1 B5 N2 116.4(3)
B4 B1 B5 N2 -107.4(3)
B9 B1 B5 N2 -143.9(3)
B3 B1 B5 N2 152.6(3)
B10 B1 B5 C9 -40.41(19)
B4 B1 B5 C9 95.8(2)
B9 B1 B5 C9 59.4(2)
B3 B1 B5 C9 -4.2(3)
B4 B1 B5 B10 136.2(2)
B9 B1 B5 B10 99.8(2)
B3 B1 B5 B10 36.2(2)
B10 B1 B5 B4 -136.2(2)
B9 B1 B5 B4 -36.4(2)
B3 B1 B5 B4 -100.0(2)
B10 B1 B5 C8 -97.4(2)
B4 B1 B5 C8 38.80(17)
B9 B1 B5 C8 2.4(2)
B3 B1 B5 C8 -61.2(2)
C8 B4 B5 N2 -104.2(3)
B1 B4 B5 N2 122.1(3)
B9 B4 B5 N2 158.4(2)
B7 B4 B5 N2 -137.8(2)
C8 B4 B5 C9 34.64(16)
B1 B4 B5 C9 -99.0(2)
B9 B4 B5 C9 -62.7(2)
B7 B4 B5 C9 1.1(3)
C8 B4 B5 B1 133.7(2)
B9 B4 B5 B1 36.3(2)
B7 B4 B5 B1 100.1(2)
C8 B4 B5 B10 94.8(2)
B1 B4 B5 B10 -38.92(19)
B9 B4 B5 B10 -2.6(3)
B7 B4 B5 B10 61.2(3)
B1 B4 B5 C8 -133.7(2)
B9 B4 B5 C8 -97.4(2)
B7 B4 B5 C8 -33.58(18)
C2 N1 C6 O3 3.1(3)
C5 N1 C6 O3 170.5(2)
C2 N1 C6 C7 -175.2(2)
C5 N1 C6 C7 -7.7(4)
C9 B2 B6 C8 33.40(17)
B3 B2 B6 C8 -62.7(2)
B8 B2 B6 C8 -99.7(2)
B10 B2 B6 C8 0.6(3)
B3 B2 B6 C9 -96.1(2)
B8 B2 B6 C9 -133.1(2)
B10 B2 B6 C9 -32.76(19)
C9 B2 B6 B8 133.1(2)
B3 B2 B6 B8 36.9(2)
B10 B2 B6 B8 100.3(2)
C9 B2 B6 B7 94.8(2)
B3 B2 B6 B7 -1.3(3)
B8 B2 B6 B7 -38.2(2)
B10 B2 B6 B7 62.1(3)
O3 C6 C7 C8 23.2(4)
N1 C6 C7 C8 -158.5(2)
C9 B6 B7 C8 -36.30(17)
B8 B6 B7 C8 -134.7(2)
B2 B6 B7 C8 -96.4(2)
C8 B6 B7 B8 134.7(2)
C9 B6 B7 B8 98.4(2)
B2 B6 B7 B8 38.3(2)
C8 B6 B7 B9 96.9(2)
C9 B6 B7 B9 60.6(2)
B8 B6 B7 B9 -37.7(2)
B2 B6 B7 B9 0.6(3)
C8 B6 B7 B4 33.54(18)
C9 B6 B7 B4 -2.8(3)
B8 B6 B7 B4 -101.1(2)
B2 B6 B7 B4 -62.8(2)
B1 B4 B7 C8 98.1(2)
B9 B4 B7 C8 135.0(2)
B5 B4 B7 C8 34.57(19)
C8 B4 B7 B8 -96.3(2)
B1 B4 B7 B8 1.8(3)
B9 B4 B7 B8 38.7(2)
B5 B4 B7 B8 -61.7(3)
C8 B4 B7 B6 -33.47(18)
B1 B4 B7 B6 64.6(3)
B9 B4 B7 B6 101.5(2)
B5 B4 B7 B6 1.1(3)
C8 B4 B7 B9 -135.0(2)
B1 B4 B7 B9 -36.9(2)
B5 B4 B7 B9 -100.4(2)
C6 C7 C8 C9 -28.3(3)
C6 C7 C8 B6 45.9(3)
C6 C7 C8 B4 -168.2(2)
C6 C7 C8 B7 119.2(2)
C6 C7 C8 B5 -98.5(2)
C9 B6 C8 C7 -113.4(2)
B8 B6 C8 C7 150.0(2)
B2 B6 C8 C7 -147.4(2)
B7 B6 C8 C7 110.3(2)
B8 B6 C8 C9 -96.6(2)
B2 B6 C8 C9 -33.97(18)
B7 B6 C8 C9 -136.3(2)
C9 B6 C8 B4 99.5(2)
B8 B6 C8 B4 2.9(3)
B2 B6 C8 B4 65.5(3)
B7 B6 C8 B4 -36.8(2)
C9 B6 C8 B7 136.3(2)
B8 B6 C8 B7 39.7(2)
B2 B6 C8 B7 102.3(2)
C9 B6 C8 B5 31.56(18)
B8 B6 C8 B5 -65.0(3)
B2 B6 C8 B5 -2.4(3)
B7 B6 C8 B5 -104.7(2)
B1 B4 C8 C7 146.9(2)
B9 B4 C8 C7 -150.2(2)
B7 B4 C8 C7 -110.9(2)
B5 B4 C8 C7 106.4(2)
B1 B4 C8 C9 2.0(3)
B9 B4 C8 C9 64.9(2)
B7 B4 C8 C9 104.2(2)
B5 B4 C8 C9 -38.46(18)
B1 B4 C8 B6 -65.4(3)
B9 B4 C8 B6 -2.5(3)
B7 B4 C8 B6 36.8(2)
B5 B4 C8 B6 -105.9(2)
B1 B4 C8 B7 -102.1(2)
B9 B4 C8 B7 -39.3(2)
B5 B4 C8 B7 -142.6(2)
B1 B4 C8 B5 40.49(18)
B9 B4 C8 B5 103.3(2)
B7 B4 C8 B5 142.6(2)
B8 B7 C8 C7 -149.3(2)
B6 B7 C8 C7 -110.1(2)
B9 B7 C8 C7 147.3(2)
B4 B7 C8 C7 107.9(2)
B8 B7 C8 C9 1.7(3)
B6 B7 C8 C9 40.9(2)
B9 B7 C8 C9 -61.7(2)
B4 B7 C8 C9 -101.1(2)
B8 B7 C8 B6 -39.2(2)
B9 B7 C8 B6 -102.6(2)
B4 B7 C8 B6 -142.0(2)
B8 B7 C8 B4 102.7(2)
B6 B7 C8 B4 142.0(2)
B9 B7 C8 B4 39.40(19)
B8 B7 C8 B5 67.3(2)
B6 B7 C8 B5 106.6(2)
B9 B7 C8 B5 4.0(3)
B4 B7 C8 B5 -35.42(19)
N2 B5 C8 C7 3.2(3)
C9 B5 C8 C7 113.9(2)
B1 B5 C8 C7 -148.66(19)
B10 B5 C8 C7 149.28(19)
B4 B5 C8 C7 -108.7(2)
N2 B5 C8 C9 -110.7(2)
B1 B5 C8 C9 97.45(19)
B10 B5 C8 C9 35.39(18)
B4 B5 C8 C9 137.4(2)
N2 B5 C8 B6 -143.0(2)
C9 B5 C8 B6 -32.24(19)
B1 B5 C8 B6 65.2(2)
B10 B5 C8 B6 3.1(2)
B4 B5 C8 B6 105.1(2)
N2 B5 C8 B4 111.9(2)
C9 B5 C8 B4 -137.4(2)
B1 B5 C8 B4 -39.92(18)
B10 B5 C8 B4 -102.0(2)
N2 B5 C8 B7 147.8(2)
C9 B5 C8 B7 -101.5(2)
B1 B5 C8 B7 -4.0(2)
B10 B5 C8 B7 -66.1(2)
B4 B5 C8 B7 35.91(19)
C8 B6 B8 B7 -39.1(2)
C9 B6 B8 B7 -97.6(2)
B2 B6 B8 B7 -137.2(2)
C8 B6 B8 B2 98.0(2)
C9 B6 B8 B2 39.53(18)
B7 B6 B8 B2 137.2(2)
C8 B6 B8 B3 61.2(3)
C9 B6 B8 B3 2.7(3)
B2 B6 B8 B3 -36.9(2)
B7 B6 B8 B3 100.3(2)
C8 B6 B8 B9 -2.1(3)
C9 B6 B8 B9 -60.6(3)
B2 B6 B8 B9 -100.1(2)
B7 B6 B8 B9 37.0(2)
C8 B7 B8 B6 38.80(19)
B9 B7 B8 B6 138.4(2)
B4 B7 B8 B6 100.2(2)
C8 B7 B8 B2 0.4(3)
B6 B7 B8 B2 -38.4(2)
B9 B7 B8 B2 100.0(2)
B4 B7 B8 B2 61.8(3)
C8 B7 B8 B3 -62.7(3)
B6 B7 B8 B3 -101.5(2)
B9 B7 B8 B3 36.9(2)
B4 B7 B8 B3 -1.3(3)
C8 B7 B8 B9 -99.6(2)
B6 B7 B8 B9 -138.4(2)
B4 B7 B8 B9 -38.23(19)
C9 B2 B8 B6 -40.7(2)
B3 B2 B8 B6 -138.7(2)
B10 B2 B8 B6 -101.8(2)
C9 B2 B8 B7 -2.2(3)
B3 B2 B8 B7 -100.3(2)
B6 B2 B8 B7 38.5(2)
B10 B2 B8 B7 -63.3(3)
C9 B2 B8 B3 98.1(2)
B6 B2 B8 B3 138.7(2)
B10 B2 B8 B3 36.9(2)
C9 B2 B8 B9 60.6(3)
B3 B2 B8 B9 -37.4(2)
B6 B2 B8 B9 101.3(2)
B10 B2 B8 B9 -0.5(3)
B2 B3 B8 B6 37.1(2)
B10 B3 B8 B6 -0.3(3)
B9 B3 B8 B6 -100.7(2)
B1 B3 B8 B6 -63.6(3)
B2 B3 B8 B7 101.0(2)
B10 B3 B8 B7 63.7(3)
B9 B3 B8 B7 -36.8(2)
B1 B3 B8 B7 0.3(3)
B10 B3 B8 B2 -37.4(2)
B9 B3 B8 B2 -137.8(2)
B1 B3 B8 B2 -100.7(2)
B2 B3 B8 B9 137.8(2)
B10 B3 B8 B9 100.5(2)
B1 B3 B8 B9 37.1(2)
C7 C8 C9 B2 146.8(2)
B6 C8 C9 B2 37.7(2)
B4 C8 C9 B2 -70.2(2)
B7 C8 C9 B2 -3.2(3)
B5 C8 C9 B2 -109.0(2)
C7 C8 C9 B10 -143.9(2)
B6 C8 C9 B10 107.0(2)
B4 C8 C9 B10 -0.9(3)
B7 C8 C9 B10 66.0(3)
B5 C8 C9 B10 -39.8(2)
C7 C8 C9 B5 -104.1(2)
B6 C8 C9 B5 146.77(19)
B4 C8 C9 B5 38.86(18)
B7 C8 C9 B5 105.8(2)
C7 C8 C9 B6 109.1(2)
B4 C8 C9 B6 -107.9(2)
B7 C8 C9 B6 -41.0(2)
B5 C8 C9 B6 -146.77(19)
B3 B2 C9 C8 65.6(3)
B6 B2 C9 C8 -37.19(19)
B8 B2 C9 C8 3.3(3)
B10 B2 C9 C8 106.0(2)
B3 B2 C9 B10 -40.4(2)
B6 B2 C9 B10 -143.1(2)
B8 B2 C9 B10 -102.6(2)
B3 B2 C9 B5 -5.6(3)
B6 B2 C9 B5 -108.3(2)
B8 B2 C9 B5 -67.8(3)
B10 B2 C9 B5 34.8(2)
B3 B2 C9 B6 102.7(2)
B8 B2 C9 B6 40.5(2)
B10 B2 C9 B6 143.1(2)
N2 B5 C9 C8 103.4(3)
B1 B5 C9 C8 -97.00(19)
B10 B5 C9 C8 -138.4(2)
B4 B5 C9 C8 -35.67(17)
N2 B5 C9 B2 -153.3(2)
B1 B5 C9 B2 6.3(3)
B10 B5 C9 B2 -35.1(2)
B4 B5 C9 B2 67.6(3)
C8 B5 C9 B2 103.3(2)
N2 B5 C9 B10 -118.2(3)
B1 B5 C9 B10 41.43(19)
B4 B5 C9 B10 102.8(2)
C8 B5 C9 B10 138.4(2)
N2 B5 C9 B6 135.9(2)
B1 B5 C9 B6 -64.4(3)
B10 B5 C9 B6 -105.9(2)
B4 B5 C9 B6 -3.1(3)
C8 B5 C9 B6 32.56(19)
B8 B6 C9 C8 99.4(2)
B2 B6 C9 C8 140.2(2)
B7 B6 C9 C8 37.45(18)
C8 B6 C9 B2 -140.2(2)
B8 B6 C9 B2 -40.8(2)
B7 B6 C9 B2 -102.8(2)
C8 B6 C9 B10 -103.9(2)
B8 B6 C9 B10 -4.5(3)
B2 B6 C9 B10 36.3(2)
B7 B6 C9 B10 -66.5(2)
C8 B6 C9 B5 -33.63(19)
B8 B6 C9 B5 65.8(3)
B2 B6 C9 B5 106.6(2)
B7 B6 C9 B5 3.8(3)
C8 B7 B9 B4 -38.80(19)
B8 B7 B9 B4 -137.2(2)
B6 B7 B9 B4 -100.2(2)
C8 B7 B9 B1 -2.3(3)
B8 B7 B9 B1 -100.7(2)
B6 B7 B9 B1 -63.6(3)
B4 B7 B9 B1 36.53(19)
C8 B7 B9 B3 61.7(3)
B8 B7 B9 B3 -36.7(2)
B6 B7 B9 B3 0.3(3)
B4 B7 B9 B3 100.5(2)
C8 B7 B9 B8 98.4(2)
B6 B7 B9 B8 37.1(2)
B4 B7 B9 B8 137.2(2)
C8 B4 B9 B7 38.80(19)
B1 B4 B9 B7 139.1(2)
B5 B4 B9 B7 103.1(2)
C8 B4 B9 B1 -100.3(2)
B7 B4 B9 B1 -139.1(2)
B5 B4 B9 B1 -36.00(19)
C8 B4 B9 B3 -61.6(3)
B1 B4 B9 B3 38.6(2)
B7 B4 B9 B3 -100.4(2)
B5 B4 B9 B3 2.6(3)
C8 B4 B9 B8 1.0(3)
B1 B4 B9 B8 101.3(2)
B7 B4 B9 B8 -37.8(2)
B5 B4 B9 B8 65.3(3)
B10 B1 B9 B7 63.6(3)
B5 B1 B9 B7 -0.1(3)
B4 B1 B9 B7 -36.8(2)
B3 B1 B9 B7 100.0(2)
B10 B1 B9 B4 100.4(2)
B5 B1 B9 B4 36.68(19)
B3 B1 B9 B4 136.8(2)
B10 B1 B9 B3 -36.4(2)
B5 B1 B9 B3 -100.1(2)
B4 B1 B9 B3 -136.8(2)
B10 B1 B9 B8 0.6(3)
B5 B1 B9 B8 -63.1(3)
B4 B1 B9 B8 -99.8(2)
B3 B1 B9 B8 37.0(2)
B2 B3 B9 B7 -1.1(3)
B10 B3 B9 B7 -65.1(3)
B8 B3 B9 B7 36.7(2)
B1 B3 B9 B7 -101.7(2)
B2 B3 B9 B4 62.3(3)
B10 B3 B9 B4 -1.6(3)
B8 B3 B9 B4 100.2(2)
B1 B3 B9 B4 -38.21(19)
B2 B3 B9 B1 100.6(2)
B10 B3 B9 B1 36.6(2)
B8 B3 B9 B1 138.4(2)
B2 B3 B9 B8 -37.9(2)
B10 B3 B9 B8 -101.9(2)
B1 B3 B9 B8 -138.4(2)
B6 B8 B9 B7 -37.4(2)
B2 B8 B9 B7 -101.1(2)
B3 B8 B9 B7 -138.5(2)
B6 B8 B9 B4 0.7(3)
B7 B8 B9 B4 38.1(2)
B2 B8 B9 B4 -63.0(3)
B3 B8 B9 B4 -100.4(2)
B6 B8 B9 B1 63.6(3)
B7 B8 B9 B1 101.0(2)
B2 B8 B9 B1 0.0(3)
B3 B8 B9 B1 -37.5(2)
B6 B8 B9 B3 101.1(2)
B7 B8 B9 B3 138.5(2)
B2 B8 B9 B3 37.4(2)
B5 N2 C10 O4 1.6(4)
B5 N2 C10 C11 -177.5(3)
C8 C9 B10 B3 -63.5(2)
B2 C9 B10 B3 40.4(2)
B5 C9 B10 B3 -104.2(2)
B6 C9 B10 B3 4.3(3)
C8 C9 B10 B1 -0.6(3)
B2 C9 B10 B1 103.3(2)
B5 C9 B10 B1 -41.23(19)
B6 C9 B10 B1 67.3(3)
C8 C9 B10 B5 40.66(19)
B2 C9 B10 B5 144.5(2)
B6 C9 B10 B5 108.5(2)
C8 C9 B10 B2 -103.9(2)
B5 C9 B10 B2 -144.5(2)
B6 C9 B10 B2 -36.0(2)
B2 B3 B10 C9 -39.56(19)
B9 B3 B10 C9 62.0(3)
B8 B3 B10 C9 -2.3(3)
B1 B3 B10 C9 98.6(2)
B2 B3 B10 B1 -138.1(2)
B9 B3 B10 B1 -36.5(2)
B8 B3 B10 B1 -100.9(2)
B2 B3 B10 B5 -101.6(2)
B9 B3 B10 B5 0.0(3)
B8 B3 B10 B5 -64.3(3)
B1 B3 B10 B5 36.6(2)
B9 B3 B10 B2 101.6(2)
B8 B3 B10 B2 37.3(2)
B1 B3 B10 B2 138.1(2)
B5 B1 B10 C9 41.08(18)
B4 B1 B10 C9 1.8(3)
B9 B1 B10 C9 -61.6(2)
B3 B1 B10 C9 -98.2(2)
B5 B1 B10 B3 139.3(2)
B4 B1 B10 B3 100.0(2)
B9 B1 B10 B3 36.6(2)
B4 B1 B10 B5 -39.3(2)
B9 B1 B10 B5 -102.7(2)
B3 B1 B10 B5 -139.3(2)
B5 B1 B10 B2 101.8(2)
B4 B1 B10 B2 62.5(3)
B9 B1 B10 B2 -0.9(3)
B3 B1 B10 B2 -37.5(2)
N2 B5 B10 C9 107.0(3)
B1 B5 B10 C9 -132.2(2)
B4 B5 B10 C9 -93.6(2)
C8 B5 B10 C9 -34.02(17)
N2 B5 B10 B3 -157.9(3)
C9 B5 B10 B3 95.2(2)
B1 B5 B10 B3 -37.1(2)
B4 B5 B10 B3 1.6(3)
C8 B5 B10 B3 61.1(2)
N2 B5 B10 B1 -120.8(3)
C9 B5 B10 B1 132.2(2)
B4 B5 B10 B1 38.66(19)
C8 B5 B10 B1 98.2(2)
N2 B5 B10 B2 138.5(3)
C9 B5 B10 B2 31.49(19)
B1 B5 B10 B2 -100.7(2)
B4 B5 B10 B2 -62.1(3)
C8 B5 B10 B2 -2.5(3)
B3 B2 B10 C9 133.3(2)
B6 B2 B10 C9 33.21(19)
B8 B2 B10 C9 96.2(2)
C9 B2 B10 B3 -133.3(2)
B6 B2 B10 B3 -100.1(2)
B8 B2 B10 B3 -37.1(2)
C9 B2 B10 B1 -95.4(2)
B3 B2 B10 B1 37.9(2)
B6 B2 B10 B1 -62.2(3)
B8 B2 B10 B1 0.9(3)
C9 B2 B10 B5 -31.94(19)
B3 B2 B10 B5 101.4(2)
B6 B2 B10 B5 1.3(3)
B8 B2 B10 B5 64.3(3)
C1 O2 C12 C13 -56.9(3)
C1 O2 C12 C14 68.6(3)
C1 O2 C12 C15 -174.7(2)
